data_7101661
loop_
_publ_author_name
'Stey, Thomas'
'Henn, Julian'
'Stalke, Dietmar'

_publ_section_title
;
 The P(bth)2- anion as a Janus head staple between lithium and
 manganese (bth = benzothiazol-2-yl, C7H4NS).
;
_journal_issue 4
_journal_name_full 'Chemical communications (Cambridge, England)'
_journal_page_first 413
_journal_page_last 415
_journal_paper_doi 10.1039/b612247g
_journal_year 2007
_chemical_formula_moiety 'C28 H18 Li Mn N2 O4 P S2, [C7 H8]2.50'
_chemical_formula_sum 'C45.5 H38 Li Mn N2 O4 P S2'
_chemical_formula_weight 888.69
_chemical_name_systematic
;
?
;
_space_group_IT_number 15
_symmetry_cell_setting monoclinic
_symmetry_space_group_name_Hall '-C 2yc'
_symmetry_space_group_name_H-M 'C 1 2/c 1'
_atom_sites_solution_hydrogens geom
_atom_sites_solution_primary direct
_atom_sites_solution_secondary difmap
_audit_creation_method SHELXL-97
_cell_angle_alpha 90.00
_cell_angle_beta 120.372(8)
_cell_angle_gamma 90.00
_cell_formula_units_Z 12
_cell_length_a 27.957(12)
_cell_length_b 16.397(7)
_cell_length_c 21.612(9)
_cell_measurement_reflns_used 6321
_cell_measurement_temperature 193(2)
_cell_measurement_theta_max 24.638
_cell_measurement_theta_min 2.484
_cell_volume 8547(6)
_computing_cell_refinement 'SAINT-NT V5/6.0'
_computing_data_collection 'SMART_NT V5.6'
_computing_data_reduction 'SAINT-NT V5/6.0'
_computing_molecular_graphics 'XP in SHELXTL-97'
_computing_publication_material 'XP in SHELXTL-97'
_computing_structure_refinement 'SHELXL-97 (Sheldrick, 1997)'
_computing_structure_solution 'SHELXS-97 (Sheldrick, 1990)'
_diffrn_ambient_temperature 173(2)
_diffrn_measured_fraction_theta_full 0.971
_diffrn_measured_fraction_theta_max 0.971
_diffrn_measurement_device_type 'Bruker Smart Apex with D8-Goniometer'
_diffrn_measurement_method 'omega scans'
_diffrn_radiation_monochromator graphite
_diffrn_radiation_source 'fine-focus sealed tube'
_diffrn_radiation_type MoK\a
_diffrn_radiation_wavelength 0.71073
_diffrn_reflns_av_R_equivalents 0.0626
_diffrn_reflns_av_sigmaI/netI 0.0696
_diffrn_reflns_limit_h_max 30
_diffrn_reflns_limit_h_min -34
_diffrn_reflns_limit_k_max 20
_diffrn_reflns_limit_k_min 0
_diffrn_reflns_limit_l_max 26
_diffrn_reflns_limit_l_min 0
_diffrn_reflns_number 29568
_diffrn_reflns_theta_full 26.53
_diffrn_reflns_theta_max 26.53
_diffrn_reflns_theta_min 1.59
_exptl_absorpt_coefficient_mu 0.771
_exptl_absorpt_correction_T_max 0.980
_exptl_absorpt_correction_T_min 0.702
_exptl_absorpt_correction_type empirical
_exptl_absorpt_process_details 'SADABS 2.0 (Sheldrick 2000)'
_exptl_crystal_colour yellow
_exptl_crystal_density_diffrn 1.381
_exptl_crystal_density_method 'not measured'
_exptl_crystal_description block
_exptl_crystal_F_000 3656
_exptl_crystal_size_max 0.3
_exptl_crystal_size_mid 0.3
_exptl_crystal_size_min 0.2
_refine_diff_density_max 1.213
_refine_diff_density_min -0.830
_refine_diff_density_rms 0.098
_refine_ls_extinction_method none
_refine_ls_goodness_of_fit_ref 0.961
_refine_ls_hydrogen_treatment mixed
_refine_ls_matrix_type full
_refine_ls_number_parameters 496
_refine_ls_number_reflns 8630
_refine_ls_number_restraints 18
_refine_ls_restrained_S_all 0.963
_refine_ls_R_factor_all 0.0895
_refine_ls_R_factor_gt 0.0616
_refine_ls_shift/su_max 0.001
_refine_ls_shift/su_mean 0.000
_refine_ls_structure_factor_coef Fsqd
_refine_ls_weighting_details 'calc w=1/[\s^2^(Fo^2^)+(0.1126P)^2^+0.0000P] where P=(Fo^2^+2Fc^2^)/3'
_refine_ls_weighting_scheme calc
_refine_ls_wR_factor_gt 0.1664
_refine_ls_wR_factor_ref 0.1752
_reflns_number_gt 5406
_reflns_number_total 8630
_reflns_threshold_expression >4sigma(I)
_cod_data_source_file b612247g.txt
_cod_data_source_block compound_Schafstein
_cod_original_sg_symbol_H-M C2/c
_cod_database_code 7101661

loop_
_symmetry_equiv_pos_as_xyz
'x, y, z'
'-x, y, -z+1/2'
'x+1/2, y+1/2, z'
'-x+1/2, y+1/2, -z+1/2'
'-x, -y, -z'
'x, -y, z-1/2'
'-x+1/2, -y+1/2, -z'
'x+1/2, -y+1/2, z-1/2'

loop_
_atom_site_label
_atom_site_type_symbol
_atom_site_fract_x
_atom_site_fract_y
_atom_site_fract_z
_atom_site_U_iso_or_equiv
_atom_site_adp_type
_atom_site_occupancy
_atom_site_symmetry_multiplicity
_atom_site_calc_flag
_atom_site_refinement_flags
_atom_site_disorder_assembly
_atom_site_disorder_group
Mn1 Mn 0.18064(2) 1.08088(4) 0.28501(3) 0.03191(18) Uani 1 1 d . . .
Mn2 Mn 0.20616(2) 1.05714(4) 0.11175(3) 0.03494(18) Uani 1 1 d . . .
Li1 Li 0.2583(2) 1.2986(4) 0.2353(4) 0.0346(14) Uani 1 1 d . . .
N1 N 0.29028(12) 0.89598(19) 0.28781(17) 0.0319(7) Uani 1 1 d . . .
N2 N 0.16701(11) 0.85073(19) 0.21432(17) 0.0321(7) Uani 1 1 d . . .
O1 O 0.07440(12) 1.14238(19) 0.16755(17) 0.0534(8) Uani 1 1 d . . .
O2 O 0.24322(12) 1.22765(18) 0.29578(16) 0.0470(7) Uani 1 1 d . . .
O3 O 0.09425(14) 1.1266(2) 0.03997(18) 0.0743(11) Uani 1 1 d . . .
O4 O 0.24789(12) 1.22066(18) 0.16279(16) 0.0468(7) Uani 1 1 d . . .
P1 P 0.20374(4) 1.01316(6) 0.21099(5) 0.0301(2) Uani 1 1 d . . .
S1 S 0.32685(4) 1.04362(7) 0.31298(7) 0.0528(3) Uani 1 1 d . . .
S2 S 0.09245(4) 0.93424(7) 0.10730(6) 0.0466(3) Uani 1 1 d . . .
C1 C 0.27359(14) 0.9708(2) 0.2720(2) 0.0319(9) Uani 1 1 d . . .
C2 C 0.37531(15) 0.9660(2) 0.3524(2) 0.0410(10) Uani 1 1 d . . .
C3 C 0.43319(16) 0.9705(3) 0.3981(3) 0.0541(12) Uani 1 1 d . . .
H3 H 0.4512 1.0206 0.4115 0.065 Uiso 1 1 calc R . .
C4 C 0.46229(17) 0.8990(3) 0.4225(3) 0.0545(12) Uani 1 1 d . . .
H4 H 0.5007 0.9007 0.4514 0.065 Uiso 1 1 calc R . .
C5 C 0.43545(16) 0.8245(3) 0.4048(2) 0.0508(12) Uani 1 1 d . . .
H5 H 0.4560 0.7770 0.4232 0.061 Uiso 1 1 calc R . .
C6 C 0.37868(15) 0.8194(3) 0.3604(2) 0.0436(10) Uani 1 1 d . . .
H6 H 0.3610 0.7690 0.3481 0.052 Uiso 1 1 calc R . .
C7 C 0.34846(14) 0.8911(2) 0.3343(2) 0.0327(9) Uani 1 1 d . . .
C8 C 0.15903(14) 0.9211(2) 0.1832(2) 0.0331(9) Uani 1 1 d . . .
C9 C 0.07422(15) 0.8382(3) 0.1208(2) 0.0401(10) Uani 1 1 d . . .
C10 C 0.02384(16) 0.7963(3) 0.0813(2) 0.0494(12) Uani 1 1 d . . .
H10 H -0.0058 0.8200 0.0411 0.059 Uiso 1 1 calc R . .
C11 C 0.01925(17) 0.7195(3) 0.1032(3) 0.0538(13) Uani 1 1 d . . .
H11 H -0.0136 0.6904 0.0772 0.065 Uiso 1 1 calc R . .
C12 C 0.06320(18) 0.6855(3) 0.1634(3) 0.0541(12) Uani 1 1 d . . .
H12 H 0.0589 0.6341 0.1782 0.065 Uiso 1 1 calc R . .
C13 C 0.11355(16) 0.7250(3) 0.2027(3) 0.0465(11) Uani 1 1 d . . .
H13 H 0.1429 0.7006 0.2428 0.056 Uiso 1 1 calc R . .
C14 C 0.11908(14) 0.8024(2) 0.1805(2) 0.0355(9) Uani 1 1 d . . .
C30 C 0.11700(16) 1.1173(2) 0.2115(2) 0.0371(9) Uani 1 1 d . . .
C31 C 0.21797(15) 1.1673(3) 0.2887(2) 0.0361(9) Uani 1 1 d . . .
C32 C 0.14408(16) 0.9933(2) 0.3233(2) 0.0397(10) Uani 1 1 d . . .
H32 H 0.1139 0.9606 0.2937 0.048 Uiso 1 1 calc R . .
C33 C 0.14218(18) 1.0729(3) 0.3488(2) 0.0433(10) Uani 1 1 d . . .
H33 H 0.1104 1.1016 0.3388 0.052 Uiso 1 1 calc R . .
C34 C 0.19722(18) 1.1001(3) 0.3919(2) 0.0445(10) Uani 1 1 d . . .
H34 H 0.2079 1.1500 0.4153 0.053 Uiso 1 1 calc R . .
C35 C 0.23330(18) 1.0394(3) 0.3936(2) 0.0441(10) Uani 1 1 d . . .
H35 H 0.2718 1.0421 0.4181 0.053 Uiso 1 1 calc R . .
C36 C 0.20070(17) 0.9739(3) 0.3516(2) 0.0403(10) Uani 1 1 d . . .
H36 H 0.2141 0.9255 0.3436 0.048 Uiso 1 1 calc R . .
C37 C 0.13844(18) 1.0977(3) 0.0707(2) 0.0446(10) Uani 1 1 d . . .
C38 C 0.23195(16) 1.1535(3) 0.1463(2) 0.0368(9) Uani 1 1 d . . .
C39 C 0.1891(2) 0.9569(3) 0.0393(3) 0.0572(13) Uani 1 1 d . . .
H39 H 0.1563 0.9269 0.0182 0.069 Uiso 1 1 calc R . .
C40 C 0.1989(2) 1.0286(3) 0.0114(3) 0.0640(14) Uani 1 1 d . . .
H40 H 0.1738 1.0545 -0.0311 0.077 Uiso 1 1 calc R . .
C41 C 0.2532(3) 1.0536(3) 0.0589(4) 0.0719(17) Uani 1 1 d . . .
H41 H 0.2707 1.0990 0.0535 0.086 Uiso 1 1 calc R . .
C42 C 0.2769(2) 0.9974(4) 0.1171(3) 0.0748(17) Uani 1 1 d . . .
H42 H 0.3126 0.9997 0.1566 0.090 Uiso 1 1 calc R . .
C43 C 0.2372(2) 0.9387(3) 0.1046(3) 0.0570(13) Uani 1 1 d . . .
H43 H 0.2417 0.8948 0.1344 0.068 Uiso 1 1 calc R . .
C57 C 0.1119(4) 0.3155(5) 0.3087(4) 0.137(3) Uani 1 1 d . . .
H57A H 0.0808 0.2884 0.2697 0.206 Uiso 1 1 calc R . .
H57B H 0.1455 0.2977 0.3110 0.206 Uiso 1 1 calc R . .
H57C H 0.1080 0.3734 0.3011 0.206 Uiso 1 1 calc R . .
C58 C 0.1140(3) 0.2959(4) 0.3753(4) 0.0862(18) Uani 1 1 d . . .
C59 C 0.0689(3) 0.2575(4) 0.3755(5) 0.098(2) Uani 1 1 d . . .
H59 H 0.0363 0.2472 0.3327 0.118 Uiso 1 1 calc R . .
C60 C 0.0737(3) 0.2358(4) 0.4392(6) 0.103(2) Uani 1 1 d . . .
H60 H 0.0452 0.2065 0.4392 0.123 Uiso 1 1 calc R . .
C61 C 0.1212(4) 0.2567(4) 0.5056(5) 0.108(2) Uani 1 1 d . . .
H61 H 0.1231 0.2445 0.5488 0.130 Uiso 1 1 calc R . .
C62 C 0.1617(3) 0.2932(5) 0.5042(5) 0.120(3) Uani 1 1 d . . .
H62 H 0.1931 0.3068 0.5474 0.144 Uiso 1 1 calc R . .
C63 C 0.1596(3) 0.3133(4) 0.4381(4) 0.092(2) Uani 1 1 d . . .
H63 H 0.1898 0.3382 0.4390 0.111 Uiso 1 1 calc R . .
C51 C 0.3734(3) 0.8274(3) 0.5739(3) 0.100 Uiso 0.70 1 d PGD A 1
C52 C 0.4060(4) 0.8484(4) 0.6458(3) 0.100 Uiso 0.70 1 d PGD A 1
H52 H 0.4113 0.8113 0.6813 0.120 Uiso 0.70 1 calc PR A 1
C53 C 0.4307(3) 0.9249(4) 0.6647(3) 0.100 Uiso 0.70 1 d PGD A 1
H53 H 0.4525 0.9390 0.7128 0.120 Uiso 0.70 1 calc PR A 1
C54 C 0.4228(3) 0.9804(3) 0.6117(4) 0.100 Uiso 0.70 1 d PGD A 1
H54 H 0.4394 1.0316 0.6244 0.120 Uiso 0.70 1 calc PR A 1
C55 C 0.3902(3) 0.9594(4) 0.5398(3) 0.100 Uiso 0.70 1 d PGD A 1
H55 H 0.3849 0.9965 0.5044 0.120 Uiso 0.70 1 calc PR A 1
C56 C 0.3655(3) 0.8829(4) 0.5209(3) 0.100 Uiso 0.70 1 d PGD A 1
H56 H 0.3437 0.8688 0.4728 0.120 Uiso 0.70 1 calc PR A 1
C50 C 0.3472(3) 0.7479(4) 0.5575(5) 0.100 Uiso 0.70 1 d PD A 1
H50A H 0.3307(10) 0.7424(5) 0.518(2) 0.150 Uiso 0.70 1 calc PR A 1
H50B H 0.3287(11) 0.7448(5) 0.5726(10) 0.150 Uiso 0.70 1 calc PR A 1
H50C H 0.3687(13) 0.7159(19) 0.5734(10) 0.150 Uiso 0.70 1 calc PR A 1
C51' C 0.3555(5) 1.1641(7) 0.0255(6) 0.100 Uiso 0.30 1 d PGD B 2
C52' C 0.3774(7) 1.1913(8) 0.0956(7) 0.100 Uiso 0.30 1 d PGD B 2
H52' H 0.3686 1.2431 0.1044 0.120 Uiso 0.30 1 calc PR B 2
C53' C 0.4124(8) 1.1411(11) 0.1526(6) 0.100 Uiso 0.30 1 d PGD B 2
H53' H 0.4270 1.1593 0.1995 0.120 Uiso 0.30 1 calc PR B 2
C54' C 0.4255(7) 1.0637(10) 0.1394(7) 0.100 Uiso 0.30 1 d PGD B 2
H54' H 0.4488 1.0301 0.1776 0.120 Uiso 0.30 1 calc PR B 2
C55' C 0.4036(8) 1.0364(8) 0.0693(9) 0.100 Uiso 0.30 1 d PGD B 2
H55' H 0.4124 0.9846 0.0605 0.120 Uiso 0.30 1 calc PR B 2
C56' C 0.3686(7) 1.0866(9) 0.0124(6) 0.100 Uiso 0.30 1 d PGD B 2
H56' H 0.3540 1.0684 -0.0345 0.120 Uiso 0.30 1 calc PR B 2
C50' C 0.3186(7) 1.2145(10) -0.0324(9) 0.100 Uiso 0.30 1 d PD B 2
H50D H 0.3072 1.1869 -0.0769 0.150 Uiso 0.30 1 calc PR B 2
H50E H 0.3370 1.2645 -0.0312 0.150 Uiso 0.30 1 calc PR B 2
H50F H 0.2867 1.2264 -0.0283 0.150 Uiso 0.30 1 calc PR B 2
C80 C -0.0163(6) 1.0122(7) 0.1862(6) 0.062(4) Uani 0.50 1 d PGD C -1
H80 H -0.0245 1.0516 0.1513 0.074 Uiso 0.50 1 calc PR C -1
C81 C -0.0207(5) 0.9299(7) 0.1685(5) 0.073(4) Uani 0.50 1 d PGD C -1
H81 H -0.0319 0.9144 0.1217 0.088 Uiso 0.50 1 calc PR C -1
C82 C -0.0084(9) 0.8710(5) 0.2207(7) 0.097(9) Uani 0.50 1 d PGD C -1
H82 H -0.0114 0.8160 0.2088 0.117 Uiso 0.50 1 calc PR C -1
C83 C 0.0082(8) 0.8943(4) 0.2905(6) 0.064(4) Uani 0.50 1 d PGD C -1
H83 H 0.0165 0.8548 0.3254 0.077 Uiso 0.50 1 calc PR C -1
C84 C 0.0126(6) 0.9765(5) 0.3082(5) 0.063(4) Uani 0.50 1 d PGD C -1
C85 C 0.0003(9) 1.0354(4) 0.2561(7) 0.067(3) Uani 0.50 1 d PGD C -1
H85 H 0.0033 1.0905 0.2679 0.080 Uiso 0.50 1 calc PR C -1
C79 C 0.0304(4) 1.0017(6) 0.3814(5) 0.080(4) Uani 0.50 1 d PD C -1
H79A H 0.0371(6) 0.953(3) 0.412(2) 0.120 Uiso 0.50 1 calc PR C -1
H79B H 0.0011(19) 1.035(2) 0.3815(5) 0.120 Uiso 0.50 1 calc PR C -1
H79C H 0.065(2) 1.034(2) 0.4007(14) 0.120 Uiso 0.50 1 calc PR C -1

loop_
_atom_site_aniso_label
_atom_site_aniso_U_11
_atom_site_aniso_U_22
_atom_site_aniso_U_33
_atom_site_aniso_U_23
_atom_site_aniso_U_13
_atom_site_aniso_U_12
Mn1 0.0421(3) 0.0301(4) 0.0281(3) 0.0004(3) 0.0211(3) -0.0001(2)
Mn2 0.0470(3) 0.0345(4) 0.0299(4) -0.0048(3) 0.0243(3) -0.0005(3)
Li1 0.040(3) 0.023(4) 0.036(4) 0.000(3) 0.015(3) 0.002(3)
N1 0.0342(15) 0.029(2) 0.0311(19) 0.0022(15) 0.0154(14) 0.0015(13)
N2 0.0356(15) 0.0246(19) 0.0336(19) -0.0013(15) 0.0158(15) -0.0010(13)
O1 0.0455(16) 0.051(2) 0.058(2) 0.0119(17) 0.0219(16) 0.0077(14)
O2 0.0653(18) 0.0332(18) 0.047(2) -0.0018(14) 0.0313(16) -0.0097(14)
O3 0.061(2) 0.090(3) 0.055(2) 0.023(2) 0.0170(19) 0.0227(19)
O4 0.0692(18) 0.0325(19) 0.0416(19) -0.0052(14) 0.0301(16) -0.0032(14)
P1 0.0357(5) 0.0266(6) 0.0278(6) 0.0007(4) 0.0159(4) 0.0016(4)
S1 0.0400(5) 0.0291(7) 0.0680(9) 0.0029(6) 0.0115(6) -0.0033(4)
S2 0.0389(5) 0.0418(7) 0.0419(7) -0.0012(5) 0.0078(5) 0.0014(4)
C1 0.0358(18) 0.027(2) 0.034(2) 0.0017(17) 0.0180(18) -0.0003(16)
C2 0.041(2) 0.034(3) 0.042(3) 0.002(2) 0.016(2) -0.0003(17)
C3 0.039(2) 0.044(3) 0.061(3) 0.001(2) 0.012(2) -0.0084(19)
C4 0.036(2) 0.055(3) 0.056(3) 0.007(2) 0.011(2) 0.000(2)
C5 0.042(2) 0.044(3) 0.051(3) 0.004(2) 0.013(2) 0.014(2)
C6 0.045(2) 0.032(3) 0.043(3) 0.000(2) 0.015(2) 0.0012(18)
C7 0.0348(18) 0.029(2) 0.030(2) -0.0006(17) 0.0135(17) -0.0001(16)
C8 0.0369(19) 0.034(2) 0.030(2) -0.0058(18) 0.0180(18) 0.0021(16)
C9 0.039(2) 0.042(3) 0.037(2) -0.008(2) 0.0173(19) -0.0005(18)
C10 0.036(2) 0.058(3) 0.046(3) -0.017(2) 0.014(2) -0.003(2)
C11 0.042(2) 0.056(3) 0.062(3) -0.027(3) 0.025(2) -0.020(2)
C12 0.055(3) 0.048(3) 0.065(3) -0.012(3) 0.035(3) -0.016(2)
C13 0.043(2) 0.038(3) 0.054(3) -0.005(2) 0.021(2) -0.0072(18)
C14 0.0326(18) 0.035(3) 0.040(2) -0.0101(19) 0.0186(18) -0.0032(16)
C30 0.045(2) 0.031(2) 0.044(3) 0.002(2) 0.029(2) -0.0027(18)
C31 0.044(2) 0.041(3) 0.023(2) 0.0012(18) 0.0168(18) 0.0044(18)
C32 0.054(2) 0.037(3) 0.037(2) 0.003(2) 0.030(2) -0.0074(18)
C33 0.064(3) 0.043(3) 0.041(3) 0.005(2) 0.040(2) 0.005(2)
C34 0.067(3) 0.044(3) 0.030(2) -0.004(2) 0.030(2) -0.007(2)
C35 0.056(2) 0.051(3) 0.023(2) 0.007(2) 0.019(2) -0.006(2)
C36 0.063(3) 0.035(3) 0.031(2) 0.0085(19) 0.029(2) 0.0045(19)
C37 0.056(3) 0.051(3) 0.025(2) 0.005(2) 0.018(2) 0.003(2)
C38 0.050(2) 0.042(3) 0.026(2) 0.005(2) 0.0255(19) 0.0092(19)
C39 0.086(3) 0.050(3) 0.056(3) -0.026(3) 0.051(3) -0.017(2)
C40 0.114(4) 0.056(4) 0.046(3) -0.013(3) 0.058(3) -0.006(3)
C41 0.110(4) 0.061(4) 0.098(5) -0.034(4) 0.092(4) -0.026(3)
C42 0.057(3) 0.092(5) 0.087(5) -0.034(4) 0.045(3) 0.006(3)
C43 0.081(3) 0.052(3) 0.052(3) -0.007(2) 0.044(3) 0.013(3)
C57 0.243(10) 0.100(6) 0.098(6) -0.014(5) 0.108(7) 0.011(6)
C58 0.123(5) 0.049(4) 0.093(5) -0.013(3) 0.059(5) 0.005(3)
C59 0.094(5) 0.061(5) 0.154(8) -0.007(5) 0.074(5) -0.002(3)
C60 0.073(4) 0.086(5) 0.159(8) -0.011(5) 0.066(5) 0.000(4)
C61 0.160(7) 0.076(5) 0.134(7) 0.012(5) 0.108(7) -0.006(5)
C62 0.147(7) 0.093(6) 0.118(7) 0.011(5) 0.065(6) -0.034(5)
C63 0.106(5) 0.078(5) 0.092(5) -0.006(4) 0.049(4) -0.037(4)
C80 0.056(7) 0.052(11) 0.087(12) 0.000(8) 0.043(8) -0.003(8)
C81 0.067(7) 0.101(13) 0.071(10) 0.021(8) 0.049(8) 0.011(8)
C82 0.104(14) 0.071(10) 0.15(2) 0.022(11) 0.084(18) 0.019(11)
C83 0.077(10) 0.065(9) 0.073(11) 0.019(9) 0.055(9) 0.008(7)
C84 0.058(7) 0.037(11) 0.100(13) 0.029(8) 0.045(8) 0.009(8)
C85 0.047(4) 0.092(8) 0.061(7) 0.038(11) 0.026(6) 0.022(13)
C79 0.054(6) 0.107(11) 0.071(9) 0.029(8) 0.026(6) 0.015(6)

loop_
_atom_type_symbol
_atom_type_description
_atom_type_scat_dispersion_real
_atom_type_scat_dispersion_imag
_atom_type_scat_source
Mn Mn 0.3368 0.7283 'International Tables Vol C Tables 4.2.6.8 and 6.1.1.4'
P P 0.1023 0.0942 'International Tables Vol C Tables 4.2.6.8 and 6.1.1.4'
S S 0.1246 0.1234 'International Tables Vol C Tables 4.2.6.8 and 6.1.1.4'
N N 0.0061 0.0033 'International Tables Vol C Tables 4.2.6.8 and 6.1.1.4'
O O 0.0106 0.0060 'International Tables Vol C Tables 4.2.6.8 and 6.1.1.4'
C C 0.0033 0.0016 'International Tables Vol C Tables 4.2.6.8 and 6.1.1.4'
Li Li -0.0003 0.0001 'International Tables Vol C Tables 4.2.6.8 and 6.1.1.4'
H H 0.0000 0.0000 'International Tables Vol C Tables 4.2.6.8 and 6.1.1.4'

loop_
_geom_angle_atom_site_label_1
_geom_angle_atom_site_label_2
_geom_angle_atom_site_label_3
_geom_angle
_geom_angle_site_symmetry_1
_geom_angle_site_symmetry_3
C31 Mn1 C30 94.21(18) . .
C31 Mn1 C34 91.93(17) . .
C30 Mn1 C34 119.11(17) . .
C31 Mn1 C33 120.46(17) . .
C30 Mn1 C33 89.68(17) . .
C34 Mn1 C33 38.48(16) . .
C31 Mn1 C35 98.28(17) . .
C30 Mn1 C35 154.07(16) . .
C34 Mn1 C35 38.20(16) . .
C33 Mn1 C35 64.41(17) . .
C31 Mn1 C32 156.36(17) . .
C30 Mn1 C32 96.40(16) . .
C34 Mn1 C32 64.47(16) . .
C33 Mn1 C32 38.83(15) . .
C35 Mn1 C32 64.35(16) . .
C31 Mn1 C36 133.28(17) . .
C30 Mn1 C36 132.21(16) . .
C34 Mn1 C36 63.73(17) . .
C33 Mn1 C36 64.26(16) . .
C35 Mn1 C36 38.02(15) . .
C32 Mn1 C36 38.33(14) . .
C31 Mn1 P1 92.98(13) . .
C30 Mn1 P1 92.68(13) . .
C34 Mn1 P1 147.35(13) . .
C33 Mn1 P1 146.21(12) . .
C35 Mn1 P1 109.18(13) . .
C32 Mn1 P1 107.51(12) . .
C36 Mn1 P1 90.08(12) . .
C38 Mn2 C37 88.86(19) . .
C38 Mn2 C40 116.23(19) . .
C37 Mn2 C40 92.6(2) . .
C38 Mn2 C41 91.16(18) . .
C37 Mn2 C41 122.3(2) . .
C40 Mn2 C41 38.2(2) . .
C38 Mn2 C39 153.82(17) . .
C37 Mn2 C39 97.7(2) . .
C40 Mn2 C39 38.53(18) . .
C41 Mn2 C39 63.90(19) . .
C38 Mn2 C42 102.7(2) . .
C37 Mn2 C42 156.8(2) . .
C40 Mn2 C42 64.3(2) . .
C41 Mn2 C42 38.8(2) . .
C39 Mn2 C42 63.4(2) . .
C38 Mn2 C43 138.69(19) . .
C37 Mn2 C43 132.0(2) . .
C40 Mn2 C43 64.2(2) . .
C41 Mn2 C43 63.9(2) . .
C39 Mn2 C43 37.97(19) . .
C42 Mn2 C43 37.49(19) . .
C38 Mn2 P1 94.96(12) . .
C37 Mn2 P1 93.30(13) . .
C40 Mn2 P1 148.34(15) . .
C41 Mn2 P1 144.0(2) . .
C39 Mn2 P1 109.82(14) . .
C42 Mn2 P1 105.45(19) . .
C43 Mn2 P1 89.25(14) . .
O4 Li1 O2 98.9(3) . .
O4 Li1 N1 121.7(4) . 4
O2 Li1 N1 107.2(3) . 4
O4 Li1 N2 114.5(3) . 4
O2 Li1 N2 114.3(3) . 4
N1 Li1 N2 100.7(3) 4 4
C1 N1 C7 111.8(3) . .
C1 N1 Li1 125.8(3) . 4_545
C7 N1 Li1 121.7(3) . 4_545
C8 N2 C14 111.3(3) . .
C8 N2 Li1 121.5(3) . 4_545
C14 N2 Li1 120.2(3) . 4_545
C31 O2 Li1 137.0(3) . .
C38 O4 Li1 138.4(3) . .
C1 P1 C8 102.74(17) . .
C1 P1 Mn1 104.62(13) . .
C8 P1 Mn1 103.83(11) . .
C1 P1 Mn2 105.34(12) . .
C8 P1 Mn2 106.61(13) . .
Mn1 P1 Mn2 130.66(5) . .
C2 S1 C1 90.06(19) . .
C9 S2 C8 89.68(19) . .
N1 C1 S1 114.2(3) . .
N1 C1 P1 130.7(3) . .
S1 C1 P1 115.0(2) . .
C7 C2 C3 120.7(4) . .
C7 C2 S1 109.5(3) . .
C3 C2 S1 129.8(3) . .
C4 C3 C2 118.2(4) . .
C3 C4 C5 121.0(4) . .
C6 C5 C4 121.2(4) . .
C5 C6 C7 118.7(4) . .
C2 C7 C6 120.2(3) . .
C2 C7 N1 114.4(3) . .
C6 C7 N1 125.4(3) . .
N2 C8 S2 114.5(3) . .
N2 C8 P1 130.1(3) . .
S2 C8 P1 115.0(2) . .
C14 C9 C10 120.9(4) . .
C14 C9 S2 109.7(3) . .
C10 C9 S2 129.5(4) . .
C11 C10 C9 118.6(4) . .
C10 C11 C12 120.2(4) . .
C11 C12 C13 122.3(4) . .
C12 C13 C14 118.1(4) . .
C13 C14 C9 119.8(3) . .
C13 C14 N2 125.3(4) . .
C9 C14 N2 114.8(4) . .
O1 C30 Mn1 174.7(3) . .
O2 C31 Mn1 174.9(3) . .
C36 C32 C33 106.9(4) . .
C36 C32 Mn1 70.9(2) . .
C33 C32 Mn1 70.0(2) . .
C34 C33 C32 107.6(4) . .
C34 C33 Mn1 70.7(2) . .
C32 C33 Mn1 71.2(2) . .
C35 C34 C33 108.9(4) . .
C35 C34 Mn1 71.6(2) . .
C33 C34 Mn1 70.8(2) . .
C34 C35 C36 107.6(4) . .
C34 C35 Mn1 70.2(2) . .
C36 C35 Mn1 71.0(2) . .
C35 C36 C32 109.0(4) . .
C35 C36 Mn1 70.9(2) . .
C32 C36 Mn1 70.8(2) . .
O3 C37 Mn2 175.5(4) . .
O4 C38 Mn2 173.4(3) . .
C43 C39 C40 108.2(5) . .
C43 C39 Mn2 71.6(3) . .
C40 C39 Mn2 69.8(3) . .
C41 C40 C39 107.7(5) . .
C41 C40 Mn2 71.2(3) . .
C39 C40 Mn2 71.6(3) . .
C40 C41 C42 107.9(5) . .
C40 C41 Mn2 70.6(2) . .
C42 C41 Mn2 71.4(3) . .
C43 C42 C41 107.9(5) . .
C43 C42 Mn2 71.6(3) . .
C41 C42 Mn2 69.8(3) . .
C42 C43 C39 108.3(5) . .
C42 C43 Mn2 70.9(3) . .
C39 C43 Mn2 70.5(3) . .
C63 C58 C59 119.0(7) . .
C63 C58 C57 120.0(7) . .
C59 C58 C57 121.0(8) . .
C60 C59 C58 119.3(7) . .
C59 C60 C61 121.6(7) . .
C62 C61 C60 118.0(8) . .
C61 C62 C63 122.2(8) . .
C58 C63 C62 119.7(6) . .
C52 C51 C56 120.0 . .
C52 C51 C50 117.5(4) . .
C56 C51 C50 122.5(4) . .
C51 C52 C53 120.0 . .
C54 C53 C52 120.0 . .
C53 C54 C55 120.0 . .
C56 C55 C54 120.0 . .
C55 C56 C51 120.0 . .
C52' C51' C56' 120.0 . .
C52' C51' C50' 119.8(6) . .
C56' C51' C50' 120.2(6) . .
C53' C52' C51' 120.0 . .
C52' C53' C54' 120.0 . .
C55' C54' C53' 120.0 . .
C54' C55' C56' 120.0 . .
C55' C56' C51' 120.0 . .
C81 C80 C85 120.0 . .
C82 C81 C80 120.0 . .
C83 C82 C81 120.0 . .
C82 C83 C84 120.0 . .
C85 C84 C83 120.0 . .
C85 C84 C79 119.5(5) . .
C83 C84 C79 120.5(5) . .
C84 C85 C80 120.0 . .

loop_
_geom_bond_atom_site_label_1
_geom_bond_atom_site_label_2
_geom_bond_distance
_geom_bond_site_symmetry_2
Mn1 C31 1.737(4) .
Mn1 C30 1.785(4) .
Mn1 C34 2.137(4) .
Mn1 C33 2.138(4) .
Mn1 C35 2.155(4) .
Mn1 C32 2.155(4) .
Mn1 C36 2.156(4) .
Mn1 P1 2.2920(12) .
Mn2 C38 1.741(5) .
Mn2 C37 1.765(4) .
Mn2 C40 2.127(4) .
Mn2 C41 2.134(4) .
Mn2 C39 2.151(4) .
Mn2 C42 2.156(4) .
Mn2 C43 2.165(5) .
Mn2 P1 2.2958(14) .
Li1 O4 1.926(7) .
Li1 O2 1.948(7) .
Li1 N1 1.990(7) 4
Li1 N2 1.995(7) 4
N1 C1 1.296(5) .
N1 C7 1.417(4) .
N1 Li1 1.990(7) 4_545
N2 C8 1.297(5) .
N2 C14 1.403(4) .
N2 Li1 1.995(7) 4_545
O1 C30 1.160(5) .
O2 C31 1.180(5) .
O3 C37 1.167(5) .
O4 C38 1.173(5) .
P1 C1 1.852(4) .
P1 C8 1.856(4) .
S1 C2 1.736(4) .
S1 C1 1.759(4) .
S2 C9 1.725(4) .
S2 C8 1.764(4) .
C2 C7 1.387(5) .
C2 C3 1.408(5) .
C3 C4 1.371(6) .
C4 C5 1.382(6) .
C5 C6 1.381(5) .
C6 C7 1.390(5) .
C9 C14 1.394(5) .
C9 C10 1.403(5) .
C10 C11 1.374(6) .
C11 C12 1.378(7) .
C12 C13 1.384(6) .
C13 C14 1.393(6) .
C32 C36 1.415(5) .
C32 C33 1.427(6) .
C33 C34 1.409(6) .
C34 C35 1.404(6) .
C35 C36 1.404(6) .
C39 C43 1.404(7) .
C39 C40 1.412(7) .
C40 C41 1.396(8) .
C41 C42 1.424(8) .
C42 C43 1.389(7) .
C57 C58 1.447(9) .
C58 C63 1.342(9) .
C58 C59 1.412(8) .
C59 C60 1.360(10) .
C60 C61 1.418(10) .
C61 C62 1.293(9) .
C62 C63 1.439(9) .
C51 C52 1.3900 .
C51 C56 1.3900 .
C51 C50 1.449(6) .
C52 C53 1.3900 .
C53 C54 1.3900 .
C54 C55 1.3900 .
C55 C56 1.3900 .
C51' C52' 1.3900 .
C51' C56' 1.3900 .
C51' C50' 1.417(8) .
C52' C53' 1.3900 .
C53' C54' 1.3900 .
C54' C55' 1.3900 .
C55' C56' 1.3900 .
C80 C81 1.3900 .
C80 C85 1.3900 .
C81 C82 1.3900 .
C82 C83 1.3900 .
C83 C84 1.3900 .
C84 C85 1.3900 .
C84 C79 1.457(8) .
